data_4001950
loop_
_publ_author_name
'McGarry, Kathryn A.'
'Xie, Wei'
'Sutton, Christopher'
'Risko, Chad'
'Wu, Yanfei'
'Young, Victor G.'
'Br\'edas, Jean-Luc'
'Frisbie, C. Daniel'
'Douglas, Christopher J.'

_publ_section_title
;
 Rubrene-Based Single-Crystal Organic Semiconductors: Synthesis,
 Electronic Structure, and Charge-Transport Properties
;
_journal_issue 11
_journal_name_full 'Chemistry of Materials'
_journal_page_first 2254
_journal_paper_doi 10.1021/cm400736s
_journal_volume 25
_journal_year 2013
_chemical_formula_moiety 'C46 H36'
_chemical_formula_sum 'C46 H36'
_chemical_formula_weight 588.75
_chemical_name_common 10132
_chemical_name_systematic
; 
 ? 
;
_space_group_IT_number 15
_symmetry_cell_setting monoclinic
_symmetry_space_group_name_Hall '-C 2yc'
_symmetry_space_group_name_H-M 'C 1 2/c 1'
_atom_sites_solution_hydrogens geom
_atom_sites_solution_primary direct
_atom_sites_solution_secondary difmap
_audit_creation_method SHELXL-97
_cell_angle_alpha 90.00
_cell_angle_beta 96.739(4)
_cell_angle_gamma 90.00
_cell_formula_units_Z 12
_cell_length_a 41.257(6)
_cell_length_b 10.1464(14)
_cell_length_c 24.038(4)
_cell_measurement_reflns_used 4043
_cell_measurement_temperature 173(2)
_cell_measurement_theta_max 23.4475
_cell_measurement_theta_min 2.2145
_cell_volume 9993(3)
_computing_cell_refinement 'SAINT, Bruker'
_computing_data_collection 'SMART, Bruker'
_computing_data_reduction 'SAINT, Bruker'
_computing_molecular_graphics 'SHELXTL, Bruker'
_computing_structure_refinement 'SHELXL-97 (Sheldrick, 1997)'
_computing_structure_solution 'SHELXS-97 (Sheldrick, 1990)'
_diffrn_ambient_temperature 173(2)
_diffrn_measured_fraction_theta_full 0.998
_diffrn_measured_fraction_theta_max 0.998
_diffrn_measurement_device_type 'Siemens SMART Platform CCD'
_diffrn_measurement_method 'area detector, omega scans per phi'
_diffrn_radiation_monochromator graphite
_diffrn_radiation_source 'normal-focus sealed tube'
_diffrn_radiation_type MoK\a
_diffrn_radiation_wavelength 0.71073
_diffrn_reflns_av_R_equivalents 0.0566
_diffrn_reflns_av_sigmaI/netI 0.0459
_diffrn_reflns_limit_h_max 49
_diffrn_reflns_limit_h_min -48
_diffrn_reflns_limit_k_max 12
_diffrn_reflns_limit_k_min -11
_diffrn_reflns_limit_l_max 28
_diffrn_reflns_limit_l_min -28
_diffrn_reflns_number 45776
_diffrn_reflns_theta_full 25.11
_diffrn_reflns_theta_max 25.11
_diffrn_reflns_theta_min 0.99
_exptl_absorpt_coefficient_mu 0.066
_exptl_absorpt_correction_T_max 0.9869
_exptl_absorpt_correction_T_min 0.9708
_exptl_absorpt_correction_type multi-scan
_exptl_absorpt_process_details 'SADABS, R. Blessing, 1995'
_exptl_crystal_colour Red
_exptl_crystal_density_diffrn 1.174
_exptl_crystal_density_method 'not measured'
_exptl_crystal_description Block
_exptl_crystal_F_000 3744
_exptl_crystal_size_max 0.45
_exptl_crystal_size_mid 0.30
_exptl_crystal_size_min 0.20
_refine_diff_density_max 0.187
_refine_diff_density_min -0.167
_refine_diff_density_rms 0.035
_refine_ls_extinction_method none
_refine_ls_goodness_of_fit_ref 1.017
_refine_ls_hydrogen_treatment constr
_refine_ls_matrix_type full
_refine_ls_number_parameters 628
_refine_ls_number_reflns 8885
_refine_ls_number_restraints 0
_refine_ls_restrained_S_all 1.017
_refine_ls_R_factor_all 0.0919
_refine_ls_R_factor_gt 0.0475
_refine_ls_shift/su_max 0.003
_refine_ls_shift/su_mean 0.000
_refine_ls_structure_factor_coef Fsqd
_refine_ls_weighting_details 'calc w=1/[\s^2^(Fo^2^)+(0.0479P)^2^+3.9631P] where P=(Fo^2^+2Fc^2^)/3'
_refine_ls_weighting_scheme calc
_refine_ls_wR_factor_gt 0.0970
_refine_ls_wR_factor_ref 0.1131
_reflns_number_gt 5755
_reflns_number_total 8885
_reflns_threshold_expression >2sigma(I)
_cod_data_source_file cm400736s_si_003.cif
_cod_data_source_block 10132a
_cod_depositor_comments
;
The following automatic conversions were performed:

'_symmetry_cell_setting' value 'Monoclinic' changed to 'monoclinic'
according to
/usr/data/users/saulius/automatic-downloads/retrospective/ACS/lib/dictionaries/cif_core.dic
dictionary named 'cif_core.dic' version 2.4.2 from 2011-04-26.

Automatic conversion script
Id: cif_fix_values 2281 2013-09-26 08:29:07Z andrius 
;
_cod_original_sg_symbol_H-M C2/c
_cod_database_code 4001950

loop_
_symmetry_equiv_pos_as_xyz
'x, y, z'
'-x, y, -z+1/2'
'x+1/2, y+1/2, z'
'-x+1/2, y+1/2, -z+1/2'
'-x, -y, -z'
'x, -y, z-1/2'
'-x+1/2, -y+1/2, -z'
'x+1/2, -y+1/2, z-1/2'

loop_
_atom_site_label
_atom_site_type_symbol
_atom_site_fract_x
_atom_site_fract_y
_atom_site_fract_z
_atom_site_U_iso_or_equiv
_atom_site_adp_type
_atom_site_occupancy
_atom_site_symmetry_multiplicity
_atom_site_calc_flag
_atom_site_refinement_flags
C1 C 0.18490(4) 0.31675(18) 0.22905(8) 0.0354(5) Uani 1 1 d .
C2 C 0.19019(4) 0.31365(18) 0.28754(8) 0.0357(5) Uani 1 1 d .
C3 C 0.20460(5) 0.42136(19) 0.31996(8) 0.0421(5) Uani 1 1 d .
H3A H 0.2101 0.4994 0.3013 0.051 Uiso 1 1 calc R
C4 C 0.21063(5) 0.4150(2) 0.37643(9) 0.0476(5) Uani 1 1 d .
H4A H 0.2200 0.4885 0.3968 0.057 Uiso 1 1 calc R
C5 C 0.20303(5) 0.2998(2) 0.40529(9) 0.0474(5) Uani 1 1 d .
H5A H 0.2081 0.2950 0.4448 0.057 Uiso 1 1 calc R
C6 C 0.18860(5) 0.1965(2) 0.37670(8) 0.0428(5) Uani 1 1 d .
H6A H 0.1839 0.1194 0.3966 0.051 Uiso 1 1 calc R
C7 C 0.18027(4) 0.20031(18) 0.31728(8) 0.0352(4) Uani 1 1 d .
C8 C 0.16130(4) 0.10211(18) 0.28858(7) 0.0340(4) Uani 1 1 d .
C9 C 0.15293(4) 0.11050(17) 0.22959(7) 0.0336(4) Uani 1 1 d .
C10 C 0.12923(4) 0.02715(17) 0.19914(7) 0.0348(4) Uani 1 1 d .
C11 C 0.12723(5) 0.02267(18) 0.14070(8) 0.0363(5) Uani 1 1 d .
C12 C 0.10424(5) -0.0613(2) 0.10840(8) 0.0467(5) Uani 1 1 d .
H12A H 0.0881 -0.1060 0.1265 0.056 Uiso 1 1 calc R
C13 C 0.10499(6) -0.0780(2) 0.05289(9) 0.0553(6) Uani 1 1 d .
H13A H 0.0896 -0.1346 0.0325 0.066 Uiso 1 1 calc R
C14 C 0.12844(6) -0.0124(2) 0.02493(9) 0.0542(6) Uani 1 1 d .
H14A H 0.1294 -0.0284 -0.0138 0.065 Uiso 1 1 calc R
C15 C 0.14953(5) 0.0732(2) 0.05282(8) 0.0456(5) Uani 1 1 d .
H15A H 0.1649 0.1178 0.0332 0.055 Uiso 1 1 calc R
C16 C 0.14920(5) 0.09816(18) 0.11142(8) 0.0377(5) Uani 1 1 d .
C17 C 0.16946(4) 0.19236(18) 0.14017(8) 0.0346(4) Uani 1 1 d .
C18 C 0.16943(4) 0.20827(18) 0.19914(8) 0.0343(4) Uani 1 1 d .
C19 C 0.19122(4) 0.44287(18) 0.19996(8) 0.0368(5) Uani 1 1 d .
C20 C 0.16465(5) 0.51587(19) 0.17658(8) 0.0403(5) Uani 1 1 d .
H20A H 0.1432 0.4825 0.1778 0.048 Uiso 1 1 calc R
C21 C 0.16878(5) 0.6361(2) 0.15161(9) 0.0489(5) Uani 1 1 d .
H21A H 0.1502 0.6839 0.1358 0.059 Uiso 1 1 calc R
C22 C 0.19944(5) 0.6881(2) 0.14917(10) 0.0553(6) Uani 1 1 d .
C23 C 0.22606(5) 0.6155(2) 0.17269(10) 0.0548(6) Uani 1 1 d .
H23A H 0.2474 0.6492 0.1714 0.066 Uiso 1 1 calc R
C24 C 0.22214(5) 0.49522(19) 0.19785(8) 0.0443(5) Uani 1 1 d .
H24A H 0.2408 0.4478 0.2139 0.053 Uiso 1 1 calc R
C25 C 0.15242(5) -0.01545(18) 0.32099(7) 0.0366(5) Uani 1 1 d .
C26 C 0.12844(5) -0.0100(2) 0.35645(8) 0.0478(5) Uani 1 1 d .
H26A H 0.1165 0.0693 0.3595 0.057 Uiso 1 1 calc R
C27 C 0.12171(6) -0.1184(2) 0.38743(8) 0.0597(7) Uani 1 1 d .
H27A H 0.1047 -0.1132 0.4108 0.072 Uiso 1 1 calc R
C28 C 0.13895(7) -0.2345(2) 0.38562(9) 0.0586(7) Uani 1 1 d .
C29 C 0.16263(6) -0.2401(2) 0.35003(10) 0.0578(6) Uani 1 1 d .
H29A H 0.1746 -0.3194 0.3473 0.069 Uiso 1 1 calc R
C30 C 0.16944(5) -0.13187(19) 0.31800(9) 0.0471(5) Uani 1 1 d .
H30A H 0.1860 -0.1380 0.2938 0.057 Uiso 1 1 calc R
C31 C 0.10410(4) -0.04428(18) 0.22752(7) 0.0353(4) Uani 1 1 d .
C32 C 0.10402(5) -0.18034(19) 0.23432(8) 0.0415(5) Uani 1 1 d .
H32A H 0.1206 -0.2319 0.2208 0.050 Uiso 1 1 calc R
C33 C 0.08007(5) -0.2411(2) 0.26055(8) 0.0475(5) Uani 1 1 d .
H33A H 0.0807 -0.3341 0.2653 0.057 Uiso 1 1 calc R
C34 C 0.05516(5) -0.1705(2) 0.28015(8) 0.0483(5) Uani 1 1 d .
C35 C 0.05456(5) -0.0358(2) 0.27150(9) 0.0546(6) Uani 1 1 d .
H35A H 0.0372 0.0150 0.2832 0.065 Uiso 1 1 calc R
C36 C 0.07876(5) 0.0263(2) 0.24604(8) 0.0457(5) Uani 1 1 d .
H36A H 0.0780 0.1192 0.2412 0.055 Uiso 1 1 calc R
C37 C 0.19409(5) 0.26178(19) 0.11000(8) 0.0385(5) Uani 1 1 d .
C38 C 0.18587(5) 0.3559(2) 0.06876(8) 0.0457(5) Uani 1 1 d .
H38A H 0.1636 0.3799 0.0596 0.055 Uiso 1 1 calc R
C39 C 0.20934(5) 0.4151(2) 0.04097(8) 0.0496(6) Uani 1 1 d .
H39A H 0.2030 0.4795 0.0131 0.060 Uiso 1 1 calc R
C40 C 0.24200(5) 0.3826(2) 0.05291(8) 0.0470(5) Uani 1 1 d .
C41 C 0.25012(5) 0.2876(2) 0.09313(9) 0.0490(5) Uani 1 1 d .
H41A H 0.2723 0.2625 0.1016 0.059 Uiso 1 1 calc R
C42 C 0.22672(5) 0.2279(2) 0.12148(8) 0.0448(5) Uani 1 1 d .
H42A H 0.2331 0.1630 0.1491 0.054 Uiso 1 1 calc R
C43 C 0.20369(7) 0.8191(3) 0.12098(14) 0.0975(11) Uani 1 1 d .
H43A H 0.1841 0.8387 0.0951 0.146 Uiso 1 1 calc R
H43B H 0.2227 0.8149 0.1001 0.146 Uiso 1 1 calc R
H43C H 0.2070 0.8885 0.1494 0.146 Uiso 1 1 calc R
C44 C 0.13150(8) -0.3499(3) 0.42119(10) 0.0939(10) Uani 1 1 d .
H44A H 0.1308 -0.3205 0.4599 0.141 Uiso 1 1 calc R
H44B H 0.1485 -0.4169 0.4203 0.141 Uiso 1 1 calc R
H44C H 0.1103 -0.3875 0.4066 0.141 Uiso 1 1 calc R
C45 C 0.03025(6) -0.2391(3) 0.31114(10) 0.0761(8) Uani 1 1 d .
H45A H 0.0103 -0.1859 0.3088 0.114 Uiso 1 1 calc R
H45B H 0.0391 -0.2503 0.3505 0.114 Uiso 1 1 calc R
H45C H 0.0252 -0.3257 0.2942 0.114 Uiso 1 1 calc R
C46 C 0.26773(6) 0.4484(2) 0.02297(10) 0.0665(7) Uani 1 1 d .
H46A H 0.2893 0.4315 0.0434 0.100 Uiso 1 1 calc R
H46B H 0.2637 0.5436 0.0212 0.100 Uiso 1 1 calc R
H46C H 0.2669 0.4129 -0.0151 0.100 Uiso 1 1 calc R
C47 C 0.04102(4) 0.37266(17) 0.22451(7) 0.0330(4) Uani 1 1 d .
C48 C 0.06119(4) 0.36969(17) 0.27544(7) 0.0335(4) Uani 1 1 d .
C49 C 0.09533(4) 0.40011(18) 0.27957(8) 0.0396(5) Uani 1 1 d .
H49A H 0.1043 0.4316 0.2474 0.048 Uiso 1 1 calc R
C50 C 0.11501(5) 0.3851(2) 0.32809(9) 0.0441(5) Uani 1 1 d .
H50A H 0.1374 0.4089 0.3300 0.053 Uiso 1 1 calc R
C51 C 0.10269(5) 0.3343(2) 0.37599(8) 0.0437(5) Uani 1 1 d .
H51A H 0.1171 0.3185 0.4091 0.052 Uiso 1 1 calc R
C52 C 0.07050(5) 0.30797(19) 0.37506(8) 0.0398(5) Uani 1 1 d .
H52A H 0.0626 0.2726 0.4075 0.048 Uiso 1 1 calc R
C53 C 0.04805(4) 0.33262(17) 0.32589(7) 0.0337(4) Uani 1 1 d .
C54 C 0.01429(4) 0.32474(17) 0.32651(7) 0.0339(4) Uani 1 1 d .
C55 C -0.00690(4) 0.34756(17) 0.27626(7) 0.0325(4) Uani 1 1 d .
C56 C 0.05476(4) 0.41731(18) 0.17295(7) 0.0327(4) Uani 1 1 d .
C57 C 0.07583(4) 0.34103(19) 0.14554(8) 0.0370(5) Uani 1 1 d .
H57A H 0.0822 0.2565 0.1599 0.044 Uiso 1 1 calc R
C58 C 0.08759(4) 0.3863(2) 0.09768(8) 0.0396(5) Uani 1 1 d .
H58A H 0.1015 0.3312 0.0791 0.048 Uiso 1 1 calc R
C59 C 0.07957(5) 0.51029(19) 0.07605(8) 0.0397(5) Uani 1 1 d .
C60 C 0.05945(5) 0.58761(19) 0.10452(8) 0.0413(5) Uani 1 1 d .
H60A H 0.0540 0.6739 0.0912 0.050 Uiso 1 1 calc R
C61 C 0.04707(4) 0.54234(19) 0.15200(8) 0.0381(5) Uani 1 1 d .
H61A H 0.0331 0.5975 0.1705 0.046 Uiso 1 1 calc R
C62 C 0.00131(4) 0.27893(19) 0.37848(7) 0.0367(5) Uani 1 1 d .
C63 C -0.01287(5) 0.1552(2) 0.37967(8) 0.0439(5) Uani 1 1 d .
H63A H -0.0145 0.1013 0.3471 0.053 Uiso 1 1 calc R
C64 C -0.02467(5) 0.1093(2) 0.42728(9) 0.0538(6) Uani 1 1 d .
H64A H -0.0342 0.0240 0.4270 0.065 Uiso 1 1 calc R
C65 C -0.02297(5) 0.1841(3) 0.47525(9) 0.0571(6) Uani 1 1 d .
C66 C -0.00800(5) 0.3059(2) 0.47479(9) 0.0552(6) Uani 1 1 d .
H66A H -0.0060 0.3584 0.5077 0.066 Uiso 1 1 calc R
C67 C 0.00405(5) 0.3527(2) 0.42739(8) 0.0448(5) Uani 1 1 d .
H67A H 0.0144 0.4365 0.4283 0.054 Uiso 1 1 calc R
C68 C 0.09198(6) 0.5573(2) 0.02328(9) 0.0622(7) Uani 1 1 d .
H68A H 0.0781 0.6289 0.0069 0.093 Uiso 1 1 calc R
H68B H 0.0916 0.4842 -0.0035 0.093 Uiso 1 1 calc R
H68C H 0.1144 0.5893 0.0319 0.093 Uiso 1 1 calc R
C69 C -0.03785(7) 0.1366(3) 0.52635(10) 0.0911(10) Uani 1 1 d .
H69A H -0.0357 0.0406 0.5294 0.137 Uiso 1 1 calc R
H69B H -0.0610 0.1606 0.5227 0.137 Uiso 1 1 calc R
H69C H -0.0265 0.1779 0.5600 0.137 Uiso 1 1 calc R

loop_
_atom_site_aniso_label
_atom_site_aniso_U_11
_atom_site_aniso_U_22
_atom_site_aniso_U_33
_atom_site_aniso_U_23
_atom_site_aniso_U_13
_atom_site_aniso_U_12
C1 0.0302(10) 0.0341(11) 0.0434(12) 0.0055(9) 0.0104(9) 0.0010(9)
C2 0.0293(10) 0.0345(11) 0.0437(12) 0.0028(9) 0.0067(9) 0.0024(8)
C3 0.0386(12) 0.0373(12) 0.0505(13) 0.0029(10) 0.0054(10) -0.0038(9)
C4 0.0442(12) 0.0430(13) 0.0542(14) -0.0058(11) 0.0004(10) -0.0053(10)
C5 0.0477(13) 0.0494(13) 0.0435(12) 0.0010(10) -0.0014(10) -0.0041(11)
C6 0.0441(12) 0.0414(12) 0.0422(12) 0.0053(10) 0.0021(10) -0.0004(10)
C7 0.0305(10) 0.0358(11) 0.0396(11) 0.0033(9) 0.0050(9) 0.0026(9)
C8 0.0325(10) 0.0319(11) 0.0386(11) 0.0030(9) 0.0081(8) 0.0031(9)
C9 0.0349(11) 0.0305(10) 0.0369(11) 0.0026(8) 0.0108(9) 0.0042(9)
C10 0.0383(11) 0.0284(10) 0.0385(11) 0.0028(9) 0.0074(9) 0.0015(9)
C11 0.0394(11) 0.0305(11) 0.0392(11) 0.0032(9) 0.0050(9) 0.0027(9)
C12 0.0550(14) 0.0427(12) 0.0418(12) 0.0031(10) 0.0037(10) -0.0083(10)
C13 0.0746(16) 0.0496(14) 0.0398(13) -0.0007(10) -0.0008(11) -0.0092(12)
C14 0.0791(17) 0.0487(14) 0.0347(12) 0.0018(10) 0.0060(11) -0.0015(13)
C15 0.0569(14) 0.0426(13) 0.0383(12) 0.0093(10) 0.0098(10) 0.0067(11)
C16 0.0420(11) 0.0346(11) 0.0371(11) 0.0068(9) 0.0075(9) 0.0070(9)
C17 0.0331(10) 0.0317(11) 0.0401(11) 0.0063(9) 0.0088(9) 0.0066(9)
C18 0.0307(10) 0.0342(11) 0.0387(11) 0.0052(9) 0.0074(8) 0.0044(9)
C19 0.0337(11) 0.0343(11) 0.0438(11) 0.0028(9) 0.0100(9) 0.0000(9)
C20 0.0316(11) 0.0398(12) 0.0513(12) 0.0055(10) 0.0131(9) -0.0008(9)
C21 0.0402(12) 0.0417(13) 0.0665(14) 0.0126(11) 0.0133(11) 0.0078(10)
C22 0.0474(14) 0.0389(13) 0.0829(17) 0.0156(12) 0.0213(12) 0.0006(11)
C23 0.0357(12) 0.0442(13) 0.0867(17) 0.0122(12) 0.0164(12) -0.0062(10)
C24 0.0322(11) 0.0414(12) 0.0601(13) 0.0082(10) 0.0085(10) 0.0007(10)
C25 0.0444(12) 0.0337(11) 0.0310(10) 0.0015(8) 0.0020(9) -0.0041(9)
C26 0.0657(15) 0.0414(12) 0.0390(11) -0.0067(10) 0.0173(11) -0.0124(11)
C27 0.0905(18) 0.0568(16) 0.0345(12) -0.0073(11) 0.0185(12) -0.0343(14)
C28 0.0879(18) 0.0462(15) 0.0373(12) 0.0096(11) -0.0118(12) -0.0292(14)
C29 0.0629(15) 0.0401(13) 0.0652(15) 0.0149(11) -0.0142(13) -0.0057(11)
C30 0.0446(12) 0.0415(13) 0.0542(13) 0.0090(10) 0.0017(10) -0.0016(10)
C31 0.0393(11) 0.0314(11) 0.0352(11) 0.0012(8) 0.0046(9) -0.0026(9)
C32 0.0511(13) 0.0346(12) 0.0395(11) -0.0003(9) 0.0082(10) -0.0042(10)
C33 0.0628(15) 0.0370(12) 0.0423(12) 0.0010(10) 0.0045(11) -0.0147(11)
C34 0.0450(13) 0.0587(15) 0.0411(12) 0.0035(11) 0.0045(10) -0.0177(11)
C35 0.0431(13) 0.0642(16) 0.0590(14) 0.0050(12) 0.0166(11) 0.0031(12)
C36 0.0471(13) 0.0380(12) 0.0537(13) 0.0048(10) 0.0131(10) 0.0018(10)
C37 0.0371(12) 0.0414(12) 0.0386(11) 0.0033(9) 0.0106(9) 0.0037(9)
C38 0.0416(12) 0.0516(13) 0.0446(12) 0.0093(10) 0.0084(10) 0.0008(10)
C39 0.0559(15) 0.0542(14) 0.0402(12) 0.0091(10) 0.0117(11) -0.0108(11)
C40 0.0504(14) 0.0540(14) 0.0394(12) -0.0112(11) 0.0168(10) -0.0156(11)
C41 0.0358(12) 0.0588(14) 0.0540(13) -0.0120(12) 0.0125(10) -0.0002(11)
C42 0.0425(12) 0.0474(13) 0.0458(12) 0.0011(10) 0.0109(10) 0.0058(10)
C43 0.0711(18) 0.0592(17) 0.166(3) 0.0562(19) 0.0296(19) 0.0019(14)
C44 0.156(3) 0.0665(18) 0.0534(15) 0.0226(13) -0.0135(17) -0.0535(18)
C45 0.0684(17) 0.101(2) 0.0604(15) 0.0129(15) 0.0156(13) -0.0345(16)
C46 0.0687(16) 0.0771(17) 0.0591(15) -0.0175(13) 0.0291(13) -0.0317(14)
C47 0.0319(10) 0.0300(10) 0.0385(11) -0.0020(8) 0.0097(9) 0.0028(8)
C48 0.0312(10) 0.0318(11) 0.0387(11) -0.0038(8) 0.0095(9) 0.0024(8)
C49 0.0320(11) 0.0419(12) 0.0465(12) -0.0047(9) 0.0108(9) 0.0000(9)
C50 0.0305(11) 0.0480(13) 0.0537(13) -0.0102(10) 0.0046(10) 0.0005(10)
C51 0.0365(12) 0.0497(13) 0.0434(12) -0.0065(10) -0.0019(9) 0.0045(10)
C52 0.0385(12) 0.0431(12) 0.0381(11) -0.0029(9) 0.0053(9) 0.0031(9)
C53 0.0327(11) 0.0316(10) 0.0370(11) -0.0056(8) 0.0051(9) 0.0016(8)
C54 0.0346(11) 0.0329(11) 0.0351(10) -0.0034(8) 0.0073(9) -0.0004(8)
C55 0.0299(10) 0.0320(10) 0.0363(10) -0.0009(8) 0.0071(8) -0.0009(8)
C56 0.0256(10) 0.0361(11) 0.0374(10) -0.0007(9) 0.0082(8) -0.0032(8)
C57 0.0333(11) 0.0380(11) 0.0404(11) 0.0028(9) 0.0079(9) 0.0022(9)
C58 0.0325(11) 0.0452(13) 0.0430(12) -0.0042(10) 0.0119(9) 0.0013(9)
C59 0.0399(11) 0.0431(12) 0.0374(11) -0.0008(9) 0.0103(9) -0.0067(10)
C60 0.0460(12) 0.0352(11) 0.0434(12) 0.0006(9) 0.0087(10) -0.0019(10)
C61 0.0365(11) 0.0364(11) 0.0430(11) -0.0044(9) 0.0114(9) 0.0006(9)
C62 0.0315(10) 0.0430(12) 0.0359(11) 0.0019(9) 0.0052(8) 0.0059(9)
C63 0.0427(12) 0.0453(13) 0.0452(12) 0.0050(10) 0.0113(10) 0.0026(10)
C64 0.0496(13) 0.0530(14) 0.0612(15) 0.0163(12) 0.0169(11) 0.0042(11)
C65 0.0512(14) 0.0771(18) 0.0459(14) 0.0200(13) 0.0170(11) 0.0183(13)
C66 0.0526(14) 0.0788(18) 0.0349(12) -0.0030(12) 0.0075(10) 0.0151(13)
C67 0.0396(12) 0.0554(13) 0.0396(12) -0.0038(10) 0.0058(9) 0.0033(10)
C68 0.0805(17) 0.0590(15) 0.0519(14) 0.0066(11) 0.0281(13) -0.0006(13)
C69 0.090(2) 0.129(3) 0.0608(16) 0.0364(17) 0.0352(15) 0.0211(19)

loop_
_atom_type_symbol
_atom_type_description
_atom_type_scat_dispersion_real
_atom_type_scat_dispersion_imag
_atom_type_scat_source
C C 0.0033 0.0016 'International Tables Vol C Tables 4.2.6.8 and 6.1.1.4'
H H 0.0000 0.0000 'International Tables Vol C Tables 4.2.6.8 and 6.1.1.4'

loop_
_geom_angle_atom_site_label_1
_geom_angle_atom_site_label_2
_geom_angle_atom_site_label_3
_geom_angle
_geom_angle_site_symmetry_1
_geom_angle_site_symmetry_3
C2 C1 C18 119.88(16) . .
C2 C1 C19 118.31(17) . .
C18 C1 C19 121.18(16) . .
C1 C2 C3 122.45(17) . .
C1 C2 C7 119.86(17) . .
C3 C2 C7 117.67(17) . .
C4 C3 C2 121.73(18) . .
C4 C3 H3A 119.1 . .
C2 C3 H3A 119.1 . .
C3 C4 C5 120.47(19) . .
C3 C4 H4A 119.8 . .
C5 C4 H4A 119.8 . .
C6 C5 C4 120.09(19) . .
C6 C5 H5A 120.0 . .
C4 C5 H5A 120.0 . .
C5 C6 C7 121.75(19) . .
C5 C6 H6A 119.1 . .
C7 C6 H6A 119.1 . .
C8 C7 C6 121.91(17) . .
C8 C7 C2 120.00(16) . .
C6 C7 C2 117.97(17) . .
C7 C8 C9 120.38(16) . .
C7 C8 C25 117.99(16) . .
C9 C8 C25 121.47(16) . .
C8 C9 C10 123.18(16) . .
C8 C9 C18 118.10(16) . .
C10 C9 C18 118.72(16) . .
C11 C10 C9 119.36(16) . .
C11 C10 C31 118.73(16) . .
C9 C10 C31 121.56(16) . .
C10 C11 C16 120.67(17) . .
C10 C11 C12 121.37(17) . .
C16 C11 C12 117.91(17) . .
C13 C12 C11 121.3(2) . .
C13 C12 H12A 119.3 . .
C11 C12 H12A 119.3 . .
C12 C13 C14 120.6(2) . .
C12 C13 H13A 119.7 . .
C14 C13 H13A 119.7 . .
C15 C14 C13 120.38(19) . .
C15 C14 H14A 119.8 . .
C13 C14 H14A 119.8 . .
C14 C15 C16 121.5(2) . .
C14 C15 H15A 119.3 . .
C16 C15 H15A 119.3 . .
C17 C16 C11 119.91(17) . .
C17 C16 C15 122.19(18) . .
C11 C16 C15 117.90(18) . .
C16 C17 C18 119.88(16) . .
C16 C17 C37 118.97(16) . .
C18 C17 C37 120.62(17) . .
C1 C18 C17 122.43(16) . .
C1 C18 C9 118.91(16) . .
C17 C18 C9 118.66(16) . .
C20 C19 C24 117.85(18) . .
C20 C19 C1 118.27(16) . .
C24 C19 C1 123.77(17) . .
C21 C20 C19 121.11(18) . .
C21 C20 H20A 119.4 . .
C19 C20 H20A 119.4 . .
C22 C21 C20 121.23(19) . .
C22 C21 H21A 119.4 . .
C20 C21 H21A 119.4 . .
C21 C22 C23 117.76(19) . .
C21 C22 C43 120.8(2) . .
C23 C22 C43 121.5(2) . .
C24 C23 C22 121.38(19) . .
C24 C23 H23A 119.3 . .
C22 C23 H23A 119.3 . .
C23 C24 C19 120.66(19) . .
C23 C24 H24A 119.7 . .
C19 C24 H24A 119.7 . .
C30 C25 C26 118.17(18) . .
C30 C25 C8 119.94(17) . .
C26 C25 C8 121.81(17) . .
C27 C26 C25 120.5(2) . .
C27 C26 H26A 119.8 . .
C25 C26 H26A 119.8 . .
C26 C27 C28 121.9(2) . .
C26 C27 H27A 119.0 . .
C28 C27 H27A 119.0 . .
C29 C28 C27 117.5(2) . .
C29 C28 C44 122.0(3) . .
C27 C28 C44 120.4(3) . .
C28 C29 C30 121.2(2) . .
C28 C29 H29A 119.4 . .
C30 C29 H29A 119.4 . .
C25 C30 C29 120.7(2) . .
C25 C30 H30A 119.6 . .
C29 C30 H30A 119.6 . .
C36 C31 C32 117.64(18) . .
C36 C31 C10 119.16(17) . .
C32 C31 C10 123.14(17) . .
C33 C32 C31 120.64(19) . .
C33 C32 H32A 119.7 . .
C31 C32 H32A 119.7 . .
C32 C33 C34 121.74(19) . .
C32 C33 H33A 119.1 . .
C34 C33 H33A 119.1 . .
C33 C34 C35 117.57(19) . .
C33 C34 C45 120.4(2) . .
C35 C34 C45 122.0(2) . .
C34 C35 C36 121.1(2) . .
C34 C35 H35A 119.5 . .
C36 C35 H35A 119.5 . .
C35 C36 C31 121.28(19) . .
C35 C36 H36A 119.4 . .
C31 C36 H36A 119.4 . .
C42 C37 C38 117.57(18) . .
C42 C37 C17 119.16(17) . .
C38 C37 C17 123.21(17) . .
C39 C38 C37 121.3(2) . .
C39 C38 H38A 119.4 . .
C37 C38 H38A 119.4 . .
C38 C39 C40 121.2(2) . .
C38 C39 H39A 119.4 . .
C40 C39 H39A 119.4 . .
C41 C40 C39 117.56(18) . .
C41 C40 C46 121.2(2) . .
C39 C40 C46 121.3(2) . .
C40 C41 C42 121.7(2) . .
C40 C41 H41A 119.2 . .
C42 C41 H41A 119.2 . .
C41 C42 C37 120.70(19) . .
C41 C42 H42A 119.6 . .
C37 C42 H42A 119.6 . .
C22 C43 H43A 109.5 . .
C22 C43 H43B 109.5 . .
H43A C43 H43B 109.5 . .
C22 C43 H43C 109.5 . .
H43A C43 H43C 109.5 . .
H43B C43 H43C 109.5 . .
C28 C44 H44A 109.5 . .
C28 C44 H44B 109.5 . .
H44A C44 H44B 109.5 . .
C28 C44 H44C 109.5 . .
H44A C44 H44C 109.5 . .
H44B C44 H44C 109.5 . .
C34 C45 H45A 109.5 . .
C34 C45 H45B 109.5 . .
H45A C45 H45B 109.5 . .
C34 C45 H45C 109.5 . .
H45A C45 H45C 109.5 . .
H45B C45 H45C 109.5 . .
C40 C46 H46A 109.5 . .
C40 C46 H46B 109.5 . .
H46A C46 H46B 109.5 . .
C40 C46 H46C 109.5 . .
H46A C46 H46C 109.5 . .
H46B C46 H46C 109.5 . .
C48 C47 C55 119.49(16) . 2
C48 C47 C56 119.26(16) . .
C55 C47 C56 120.87(16) 2 .
C47 C48 C49 122.35(17) . .
C47 C48 C53 120.03(16) . .
C49 C48 C53 117.61(17) . .
C50 C49 C48 121.47(18) . .
C50 C49 H49A 119.3 . .
C48 C49 H49A 119.3 . .
C49 C50 C51 120.62(18) . .
C49 C50 H50A 119.7 . .
C51 C50 H50A 119.7 . .
C52 C51 C50 120.41(18) . .
C52 C51 H51A 119.8 . .
C50 C51 H51A 119.8 . .
C51 C52 C53 121.11(18) . .
C51 C52 H52A 119.4 . .
C53 C52 H52A 119.4 . .
C54 C53 C48 120.01(16) . .
C54 C53 C52 121.93(17) . .
C48 C53 C52 118.04(16) . .
C53 C54 C55 119.67(16) . .
C53 C54 C62 118.92(16) . .
C55 C54 C62 121.10(16) . .
C54 C55 C47 123.08(16) . 2
C54 C55 C55 118.40(19) . 2
C47 C55 C55 118.5(2) 2 2
C57 C56 C61 117.86(17) . .
C57 C56 C47 123.05(16) . .
C61 C56 C47 119.06(16) . .
C58 C57 C56 120.82(18) . .
C58 C57 H57A 119.6 . .
C56 C57 H57A 119.6 . .
C57 C58 C59 121.54(18) . .
C57 C58 H58A 119.2 . .
C59 C58 H58A 119.2 . .
C60 C59 C58 117.43(17) . .
C60 C59 C68 121.55(19) . .
C58 C59 C68 121.02(18) . .
C59 C60 C61 121.49(18) . .
C59 C60 H60A 119.3 . .
C61 C60 H60A 119.3 . .
C60 C61 C56 120.81(18) . .
C60 C61 H61A 119.6 . .
C56 C61 H61A 119.6 . .
C67 C62 C63 117.62(18) . .
C67 C62 C54 122.74(18) . .
C63 C62 C54 119.58(17) . .
C64 C63 C62 121.0(2) . .
C64 C63 H63A 119.5 . .
C62 C63 H63A 119.5 . .
C65 C64 C63 121.5(2) . .
C65 C64 H64A 119.3 . .
C63 C64 H64A 119.3 . .
C64 C65 C66 117.8(2) . .
C64 C65 C69 121.2(2) . .
C66 C65 C69 121.0(2) . .
C67 C66 C65 121.2(2) . .
C67 C66 H66A 119.4 . .
C65 C66 H66A 119.4 . .
C66 C67 C62 120.9(2) . .
C66 C67 H67A 119.6 . .
C62 C67 H67A 119.6 . .
C59 C68 H68A 109.5 . .
C59 C68 H68B 109.5 . .
H68A C68 H68B 109.5 . .
C59 C68 H68C 109.5 . .
H68A C68 H68C 109.5 . .
H68B C68 H68C 109.5 . .
C65 C69 H69A 109.5 . .
C65 C69 H69B 109.5 . .
H69A C69 H69B 109.5 . .
C65 C69 H69C 109.5 . .
H69A C69 H69C 109.5 . .
H69B C69 H69C 109.5 . .

loop_
_geom_bond_atom_site_label_1
_geom_bond_atom_site_label_2
_geom_bond_distance
_geom_bond_site_symmetry_2
C1 C2 1.398(3) .
C1 C18 1.424(3) .
C1 C19 1.496(2) .
C2 C3 1.431(3) .
C2 C7 1.439(3) .
C3 C4 1.353(3) .
C3 H3A 0.9500 .
C4 C5 1.413(3) .
C4 H4A 0.9500 .
C5 C6 1.353(3) .
C5 H5A 0.9500 .
C6 C7 1.430(3) .
C6 H6A 0.9500 .
C7 C8 1.398(3) .
C8 C9 1.422(2) .
C8 C25 1.493(2) .
C9 C10 1.428(2) .
C9 C18 1.449(2) .
C10 C11 1.398(2) .
C10 C31 1.494(2) .
C11 C16 1.433(3) .
C11 C12 1.434(3) .
C12 C13 1.349(3) .
C12 H12A 0.9500 .
C13 C14 1.409(3) .
C13 H13A 0.9500 .
C14 C15 1.350(3) .
C14 H14A 0.9500 .
C15 C16 1.433(3) .
C15 H15A 0.9500 .
C16 C17 1.398(3) .
C17 C18 1.427(2) .
C17 C37 1.493(2) .
C19 C20 1.386(3) .
C19 C24 1.388(3) .
C20 C21 1.379(3) .
C20 H20A 0.9500 .
C21 C22 1.378(3) .
C21 H21A 0.9500 .
C22 C23 1.387(3) .
C22 C43 1.511(3) .
C23 C24 1.380(3) .
C23 H23A 0.9500 .
C24 H24A 0.9500 .
C25 C30 1.380(3) .
C25 C26 1.381(3) .
C26 C27 1.375(3) .
C26 H26A 0.9500 .
C27 C28 1.380(3) .
C27 H27A 0.9500 .
C28 C29 1.373(3) .
C28 C44 1.502(3) .
C29 C30 1.389(3) .
C29 H29A 0.9500 .
C30 H30A 0.9500 .
C31 C36 1.383(3) .
C31 C32 1.390(3) .
C32 C33 1.379(3) .
C32 H32A 0.9500 .
C33 C34 1.381(3) .
C33 H33A 0.9500 .
C34 C35 1.382(3) .
C34 C45 1.508(3) .
C35 C36 1.382(3) .
C35 H35A 0.9500 .
C36 H36A 0.9500 .
C37 C42 1.386(3) .
C37 C38 1.390(3) .
C38 C39 1.377(3) .
C38 H38A 0.9500 .
C39 C40 1.384(3) .
C39 H39A 0.9500 .
C40 C41 1.379(3) .
C40 C46 1.506(3) .
C41 C42 1.385(3) .
C41 H41A 0.9500 .
C42 H42A 0.9500 .
C43 H43A 0.9800 .
C43 H43B 0.9800 .
C43 H43C 0.9800 .
C44 H44A 0.9800 .
C44 H44B 0.9800 .
C44 H44C 0.9800 .
C45 H45A 0.9800 .
C45 H45B 0.9800 .
C45 H45C 0.9800 .
C46 H46A 0.9800 .
C46 H46B 0.9800 .
C46 H46C 0.9800 .
C47 C48 1.398(2) .
C47 C55 1.429(2) 2
C47 C56 1.493(2) .
C48 C49 1.434(2) .
C48 C53 1.435(2) .
C49 C50 1.349(3) .
C49 H49A 0.9500 .
C50 C51 1.410(3) .
C50 H50A 0.9500 .
C51 C52 1.352(3) .
C51 H51A 0.9500 .
C52 C53 1.436(3) .
C52 H52A 0.9500 .
C53 C54 1.397(2) .
C54 C55 1.424(2) .
C54 C62 1.490(2) .
C55 C47 1.429(2) 2
C55 C55 1.444(3) 2
C56 C57 1.387(2) .
C56 C61 1.388(3) .
C57 C58 1.379(3) .
C57 H57A 0.9500 .
C58 C59 1.387(3) .
C58 H58A 0.9500 .
C59 C60 1.381(3) .
C59 C68 1.500(3) .
C60 C61 1.383(3) .
C60 H60A 0.9500 .
C61 H61A 0.9500 .
C62 C67 1.387(3) .
C62 C63 1.387(3) .
C63 C64 1.376(3) .
C63 H63A 0.9500 .
C64 C65 1.375(3) .
C64 H64A 0.9500 .
C65 C66 1.383(3) .
C65 C69 1.515(3) .
C66 C67 1.380(3) .
C66 H66A 0.9500 .
C67 H67A 0.9500 .
C68 H68A 0.9800 .
C68 H68B 0.9800 .
C68 H68C 0.9800 .
C69 H69A 0.9800 .
C69 H69B 0.9800 .
C69 H69C 0.9800 .

loop_
_geom_torsion_atom_site_label_1
_geom_torsion_atom_site_label_2
_geom_torsion_atom_site_label_3
_geom_torsion_atom_site_label_4
_geom_torsion
_geom_torsion_site_symmetry_1
_geom_torsion_site_symmetry_4
C18 C1 C2 C3 -177.85(17) . .
C19 C1 C2 C3 -6.8(3) . .
C18 C1 C2 C7 0.6(3) . .
C19 C1 C2 C7 171.65(16) . .
C1 C2 C3 C4 -177.60(19) . .
C7 C2 C3 C4 3.9(3) . .
C2 C3 C4 C5 0.6(3) . .
C3 C4 C5 C6 -2.3(3) . .
C4 C5 C6 C7 -0.7(3) . .
C5 C6 C7 C8 -170.75(19) . .
C5 C6 C7 C2 5.2(3) . .
C1 C2 C7 C8 -9.1(3) . .
C3 C2 C7 C8 169.41(16) . .
C1 C2 C7 C6 174.85(17) . .
C3 C2 C7 C6 -6.6(2) . .
C6 C7 C8 C9 178.70(17) . .
C2 C7 C8 C9 2.8(3) . .
C6 C7 C8 C25 -5.9(3) . .
C2 C7 C8 C25 178.28(16) . .
C7 C8 C9 C10 -168.81(17) . .
C25 C8 C9 C10 15.9(3) . .
C7 C8 C9 C18 11.4(3) . .
C25 C8 C9 C18 -163.84(16) . .
C8 C9 C10 C11 -166.84(17) . .
C18 C9 C10 C11 12.9(3) . .
C8 C9 C10 C31 19.9(3) . .
C18 C9 C10 C31 -160.30(16) . .
C9 C10 C11 C16 1.6(3) . .
C31 C10 C11 C16 174.97(16) . .
C9 C10 C11 C12 178.87(17) . .
C31 C10 C11 C12 -7.7(3) . .
C10 C11 C12 C13 -171.66(19) . .
C16 C11 C12 C13 5.7(3) . .
C11 C12 C13 C14 -0.4(3) . .
C12 C13 C14 C15 -3.2(3) . .
C13 C14 C15 C16 1.1(3) . .
C10 C11 C16 C17 -9.9(3) . .
C12 C11 C16 C17 172.70(17) . .
C10 C11 C16 C15 169.94(17) . .
C12 C11 C16 C15 -7.5(3) . .
C14 C15 C16 C17 -175.93(19) . .
C14 C15 C16 C11 4.2(3) . .
C11 C16 C17 C18 3.3(3) . .
C15 C16 C17 C18 -176.58(17) . .
C11 C16 C17 C37 174.91(16) . .
C15 C16 C17 C37 -4.9(3) . .
C2 C1 C18 C17 -166.45(17) . .
C19 C1 C18 C17 22.8(3) . .
C2 C1 C18 C9 13.8(2) . .
C19 C1 C18 C9 -157.01(16) . .
C16 C17 C18 C1 -168.61(17) . .
C37 C17 C18 C1 19.9(3) . .
C16 C17 C18 C9 11.2(3) . .
C37 C17 C18 C9 -160.34(16) . .
C8 C9 C18 C1 -19.7(2) . .
C10 C9 C18 C1 160.50(16) . .
C8 C9 C18 C17 160.47(16) . .
C10 C9 C18 C17 -19.3(2) . .
C2 C1 C19 C20 -106.3(2) . .
C18 C1 C19 C20 64.6(2) . .
C2 C1 C19 C24 69.7(2) . .
C18 C1 C19 C24 -119.4(2) . .
C24 C19 C20 C21 0.5(3) . .
C1 C19 C20 C21 176.79(18) . .
C19 C20 C21 C22 -0.2(3) . .
C20 C21 C22 C23 0.0(3) . .
C20 C21 C22 C43 179.1(2) . .
C21 C22 C23 C24 -0.1(4) . .
C43 C22 C23 C24 -179.3(2) . .
C22 C23 C24 C19 0.5(3) . .
C20 C19 C24 C23 -0.7(3) . .
C1 C19 C24 C23 -176.70(19) . .
C7 C8 C25 C30 -100.7(2) . .
C9 C8 C25 C30 74.6(2) . .
C7 C8 C25 C26 76.1(2) . .
C9 C8 C25 C26 -108.5(2) . .
C30 C25 C26 C27 -0.5(3) . .
C8 C25 C26 C27 -177.39(18) . .
C25 C26 C27 C28 1.8(3) . .
C26 C27 C28 C29 -2.2(3) . .
C26 C27 C28 C44 178.4(2) . .
C27 C28 C29 C30 1.4(3) . .
C44 C28 C29 C30 -179.2(2) . .
C26 C25 C30 C29 -0.3(3) . .
C8 C25 C30 C29 176.70(18) . .
C28 C29 C30 C25 -0.2(3) . .
C11 C10 C31 C36 -101.2(2) . .
C9 C10 C31 C36 72.1(2) . .
C11 C10 C31 C32 76.0(2) . .
C9 C10 C31 C32 -110.7(2) . .
C36 C31 C32 C33 -2.4(3) . .
C10 C31 C32 C33 -179.57(17) . .
C31 C32 C33 C34 1.0(3) . .
C32 C33 C34 C35 1.4(3) . .
C32 C33 C34 C45 -177.02(19) . .
C33 C34 C35 C36 -2.4(3) . .
C45 C34 C35 C36 176.0(2) . .
C34 C35 C36 C31 1.1(3) . .
C32 C31 C36 C35 1.3(3) . .
C10 C31 C36 C35 178.66(18) . .
C16 C17 C37 C42 -105.5(2) . .
C18 C17 C37 C42 66.1(2) . .
C16 C17 C37 C38 71.7(2) . .
C18 C17 C37 C38 -116.7(2) . .
C42 C37 C38 C39 -1.1(3) . .
C17 C37 C38 C39 -178.31(19) . .
C37 C38 C39 C40 0.3(3) . .
C38 C39 C40 C41 0.8(3) . .
C38 C39 C40 C46 -179.32(19) . .
C39 C40 C41 C42 -1.1(3) . .
C46 C40 C41 C42 179.05(19) . .
C40 C41 C42 C37 0.3(3) . .
C38 C37 C42 C41 0.8(3) . .
C17 C37 C42 C41 178.15(18) . .
C55 C47 C48 C49 -176.96(16) 2 .
C56 C47 C48 C49 -4.1(3) . .
C55 C47 C48 C53 4.3(3) 2 .
C56 C47 C48 C53 177.25(16) . .
C47 C48 C49 C50 -173.84(18) . .
C53 C48 C49 C50 4.9(3) . .
C48 C49 C50 C51 2.2(3) . .
C49 C50 C51 C52 -4.3(3) . .
C50 C51 C52 C53 -0.9(3) . .
C47 C48 C53 C54 -12.6(3) . .
C49 C48 C53 C54 168.64(16) . .
C47 C48 C53 C52 169.02(16) . .
C49 C48 C53 C52 -9.7(2) . .
C51 C52 C53 C54 -170.36(18) . .
C51 C52 C53 C48 8.0(3) . .
C48 C53 C54 C55 2.9(3) . .
C52 C53 C54 C55 -178.74(17) . .
C48 C53 C54 C62 176.68(16) . .
C52 C53 C54 C62 -5.0(3) . .
C53 C54 C55 C47 -164.54(17) . 2
C62 C54 C55 C47 21.9(3) . 2
C53 C54 C55 C55 14.4(2) . 2
C62 C54 C55 C55 -159.24(13) . 2
C48 C47 C56 C57 73.8(2) . .
C55 C47 C56 C57 -113.4(2) 2 .
C48 C47 C56 C61 -104.2(2) . .
C55 C47 C56 C61 68.6(2) 2 .
C61 C56 C57 C58 -2.7(3) . .
C47 C56 C57 C58 179.33(17) . .
C56 C57 C58 C59 1.7(3) . .
C57 C58 C59 C60 0.4(3) . .
C57 C58 C59 C68 -178.73(19) . .
C58 C59 C60 C61 -1.5(3) . .
C68 C59 C60 C61 177.60(19) . .
C59 C60 C61 C56 0.6(3) . .
C57 C56 C61 C60 1.5(3) . .
C47 C56 C61 C60 179.65(17) . .
C53 C54 C62 C67 68.9(2) . .
C55 C54 C62 C67 -117.5(2) . .
C53 C54 C62 C63 -108.1(2) . .
C55 C54 C62 C63 65.5(2) . .
C67 C62 C63 C64 1.9(3) . .
C54 C62 C63 C64 179.08(18) . .
C62 C63 C64 C65 0.2(3) . .
C63 C64 C65 C66 -2.1(3) . .
C63 C64 C65 C69 176.2(2) . .
C64 C65 C66 C67 1.7(3) . .
C69 C65 C66 C67 -176.5(2) . .
C65 C66 C67 C62 0.4(3) . .
C63 C62 C67 C66 -2.2(3) . .
C54 C62 C67 C66 -179.29(18) . .
